data_1100659
loop_
_publ_author_name
'Lakshmi, S.'
'Sridhar, M. A.'
'Prasad, J. S.'
'Srinivasan, V.'
'Kandhaswamy, M. A.'
'Dhandapani, M.'

_publ_section_title
;
 Synthesis and Structural Analysis of Tetrathioureacopper(I) Chloride
;
_journal_name_full
;
 Analytical Sciences: X-ray Structure Analysis Online
;
_journal_page_first x19
_journal_page_last x20
_journal_paper_doi 10.2116/analscix.19.x19
_journal_volume 19
_journal_year 2003
_chemical_formula_moiety 'C3 H12 Cl Cu N6 S3'
_chemical_formula_sum 'C3 H12 Cl Cu N6 S3'
_chemical_name_common
;
Tetrathiourea Copper (II) chloride
;
_chemical_name_systematic
;
Tetrathiourea Copper (II) chloride
;
_space_group_IT_number 92
_symmetry_cell_setting orthorhombic
_symmetry_Int_Tables_number 92
_symmetry_space_group_name_Hall 'P 4abw 2nw'
_symmetry_space_group_name_H-M 'P 41 21 2'
_cell_angle_alpha 90
_cell_angle_beta 90
_cell_angle_gamma 90
_cell_formula_units_Z 8
_cell_length_a 13.4090(5)
_cell_length_b 13.4090(5)
_cell_length_c 13.8100(4)
_cell_volume 2483.1(1)
_exptl_crystal_density_diffrn 1.751
_refine_ls_R_factor_gt 0.0362
_cod_database_code 1100659

loop_
_symmetry_equiv_pos_site_id
_symmetry_equiv_pos_as_xyz
1 x,y,z
2 -y+1/2,x+1/2,z+1/4
3 -x,-y,z+1/2
4 y+1/2,-x+1/2,z-1/4
5 x+1/2,-y+1/2,-z-1/4
6 -x+1/2,y+1/2,-z+1/4
7 y,x,-z
8 -y,-x,-z+1/2

loop_
_atom_site_label
_atom_site_type_symbol
_atom_site_fract_x
_atom_site_fract_y
_atom_site_fract_z
_atom_site_U_iso_or_equiv
Cu1 Cu 0.97121(4) 0.35595(4) 0.08493(3) 0.0371(2)
S2 S 0.88974(7) 0.49322(6) 0.00024(6) 0.0294(2)
C3 C 0.9224(3) 0.6072(3) 0.0498(3) 0.0335(7)
N4 N 0.9771(4) 0.6106(3) 0.1281(3) 0.056(1)
N5 N 0.8927(3) 0.6906(3) 0.0109(3) 0.054(1)
S6 S 1.11754(8) 0.31439(9) 0.01150(8) 0.0440(3)
C7 C 1.0856(4) 0.2639(4) -0.1006(3) 0.049(1)
N8 N 1.1568(4) 0.2623(5) -0.1697(3) 0.085(2)
N9 N 0.9992(4) 0.2289(4) -0.1210(3) 0.064(1)
S10 S 0.84462(7) 0.23521(8) 0.07583(7) 0.0380(2)
C11 C 0.8950(3) 0.1222(3) 0.1087(3) 0.0381(8)
N12 N 0.9905(3) 0.1068(3) 0.1106(3) 0.059(1)
N13 N 0.8374(4) 0.0482(4) 0.1327(3) 0.069(1)
Cl14 Cl 1.0175(1) 0.14442(8) -0.34353(9) 0.0690(5)

loop_
_atom_type_symbol
C
H
Cl
Cu
N
S
